data_9000509
loop_
_publ_author_name
'Taylor, M.'
'Brown, G. E.'

_publ_section_title
;
 High-temperature structural study of the P2_1/a - A2/a phase transition in
 synthetic titanite, CaTiSiO5
 T = 25 deg C
;
_journal_name_full 'American Mineralogist'
_journal_page_first 435
_journal_page_last 447
_journal_volume 61
_journal_year 1976
_chemical_formula_sum 'Ca O5 Si Ti'
_chemical_name_mineral Titanite
_space_group_IT_number 14
_symmetry_space_group_name_Hall '-P 2yab'
_symmetry_space_group_name_H-M 'P 1 21/a 1'
_cell_angle_alpha 90
_cell_angle_beta 113.82
_cell_angle_gamma 90
_cell_length_a 7.068
_cell_length_b 8.714
_cell_length_c 6.562
_cell_formula_units_Z 4
_cell_volume 369.731
_database_code_amcsd 0000520
_diffrn_ambient_temperature 298.15
_exptl_crystal_density_diffrn 3.522
_cod_original_formula_sum 'Ca Ti Si O5'
_cod_database_code 9000509

loop_
_space_group_symop_operation_xyz
x,y,z
1/2+x,1/2-y,z
1/2-x,1/2+y,-z
-x,-y,-z

loop_
_atom_site_label
_atom_site_fract_x
_atom_site_fract_y
_atom_site_fract_z
_atom_site_U_iso_or_equiv
Ca 0.24390 0.41840 0.25130 0.01596
Ti 0.51240 0.25570 0.74980 0.00760
Si 0.74940 0.43270 0.24930 0.00507
O1 0.74970 0.32120 0.74980 0.00887
O2 0.90950 0.31750 0.43290 0.00950
O3 0.08700 0.18510 0.06260 0.00760
O4 0.38130 0.45860 0.64480 0.00659
O5 0.61780 0.03810 0.85200 0.00925

loop_
_cod_related_entry_id
_cod_related_entry_database
_cod_related_entry_code
1 AMCSD 0000520
